data_7152221
loop_
_publ_author_name
'Yucel, Baris'
'Sanli, Bahar'
'Akbulut, Huseyin'
'Ozbey, Suheyla'
'Benniston, Andrew C.'

_publ_section_title
;
 Colour-responsive fluorescent oxy radical sensors.
;
_journal_issue 9
_journal_name_full 'Organic &amp; biomolecular chemistry'
_journal_page_first 1775
_journal_page_last 1784
_journal_paper_doi 10.1039/c2ob06825g
_journal_volume 10
_journal_year 2012
_chemical_compound_source 'synthesis as described'
_chemical_formula_moiety 'C49 H56 O3'
_chemical_formula_sum 'C49 H56 O3'
_chemical_formula_weight 692.94
_chemical_name_systematic
;
?
;
_space_group_IT_number 2
_symmetry_cell_setting triclinic
_symmetry_Int_Tables_number 2
_symmetry_space_group_name_Hall '-P 1'
_symmetry_space_group_name_H-M 'P -1'
_atom_sites_solution_hydrogens geom
_atom_sites_solution_primary direct
_atom_sites_solution_secondary difmap
_audit_creation_date 2011-05-24T16:10:58-00:00
_audit_creation_method 'WinGX routine CIF_UPDATE'
_cell_angle_alpha 64.80(3)
_cell_angle_beta 76.56(2)
_cell_angle_gamma 74.57(2)
_cell_formula_units_Z 2
_cell_length_a 9.466(2)
_cell_length_b 15.214(6)
_cell_length_c 16.716(5)
_cell_measurement_reflns_used 25
_cell_measurement_temperature 293(2)
_cell_measurement_theta_max 17.97
_cell_measurement_theta_min 9.79
_cell_measurement_wavelength 0.71073
_cell_volume 2080.1(12)
_computing_cell_refinement 'CAD4 Express (Enraf Nonius, 1994)'
_computing_data_collection 'CAD4 Express (Enraf Nonius, 1994)'
_computing_data_reduction 'XCAD4 (Harms & Wocadlo, 1995)'
_computing_molecular_graphics 'Ortep-3 for Windows (Farrugia, 1997)'
_computing_publication_material 'WinGX publication routines (Farrugia, 1999)'
_computing_structure_refinement 'SHELXL-97 (Sheldrick, 1997)'
_computing_structure_solution 'SHELXS-97 (Sheldrick, 1990)'
_diffrn_ambient_temperature 293(2)
_diffrn_detector 'scintillation LiI'
_diffrn_detector_dtime 1.195
_diffrn_measured_fraction_theta_full 0.999
_diffrn_measured_fraction_theta_max 0.999
_diffrn_measurement_device '\k-geometry diffractometer'
_diffrn_measurement_device_type 'Enraf Nonius TurboCAD4'
_diffrn_measurement_method 'non-profiled omega scans'
_diffrn_orient_matrix_type
;
x-axis points to radiation source
the matrix is specified in reciprocal space
;
_diffrn_orient_matrix_UB_11 -0.080983
_diffrn_orient_matrix_UB_12 -0.033905
_diffrn_orient_matrix_UB_13 0.005432
_diffrn_orient_matrix_UB_21 0.024466
_diffrn_orient_matrix_UB_22 0.012455
_diffrn_orient_matrix_UB_23 -0.064982
_diffrn_orient_matrix_UB_31 0.071303
_diffrn_orient_matrix_UB_32 -0.064522
_diffrn_orient_matrix_UB_33 0.014259
_diffrn_radiation_monochromator graphite
_diffrn_radiation_probe x-ray
_diffrn_radiation_type MoK\a
_diffrn_radiation_wavelength 0.71073
_diffrn_reflns_av_R_equivalents 0.0681
_diffrn_reflns_av_unetI/netI 0.1309
_diffrn_reflns_limit_h_max 10
_diffrn_reflns_limit_h_min -10
_diffrn_reflns_limit_k_max 0
_diffrn_reflns_limit_k_min -17
_diffrn_reflns_limit_l_max 16
_diffrn_reflns_limit_l_min -18
_diffrn_reflns_number 6447
_diffrn_reflns_theta_full 23.54
_diffrn_reflns_theta_max 23.54
_diffrn_reflns_theta_min 2.25
_diffrn_source 'Enraf Nonius FR590'
_diffrn_standards_decay_% 10
_diffrn_standards_interval_time 120
_diffrn_standards_number 3
_exptl_absorpt_coefficient_mu 0.067
_exptl_absorpt_correction_type none
_exptl_crystal_colour red
_exptl_crystal_density_diffrn 1.106
_exptl_crystal_density_method 'not measured'
_exptl_crystal_description prism
_exptl_crystal_F_000 748
_exptl_crystal_size_max 0.6
_exptl_crystal_size_mid 0.48
_exptl_crystal_size_min 0.3
_refine_diff_density_max 0.403
_refine_diff_density_min -0.333
_refine_diff_density_rms 0.052
_refine_ls_extinction_method none
_refine_ls_goodness_of_fit_ref 0.999
_refine_ls_hydrogen_treatment constr
_refine_ls_matrix_type full
_refine_ls_number_parameters 465
_refine_ls_number_reflns 6180
_refine_ls_number_restraints 13
_refine_ls_restrained_S_all 1.033
_refine_ls_R_factor_all 0.2268
_refine_ls_R_factor_gt 0.0806
_refine_ls_shift/su_max 0
_refine_ls_shift/su_mean 0
_refine_ls_structure_factor_coef Fsqd
_refine_ls_weighting_details 'calc w=1/[\s^2^(Fo^2^)+(0.1568P)^2^+0.0000P] where P=(Fo^2^+2Fc^2^)/3'
_refine_ls_weighting_scheme calc
_refine_ls_wR_factor_gt 0.2198
_refine_ls_wR_factor_ref 0.2864
_reflns_number_gt 2563
_reflns_number_total 6180
_reflns_threshold_expression >2sigma(I)
_cod_data_source_file c2ob06825g.txt
_cod_data_source_block cad4
_cod_original_cell_volume 2080.1(11)
_cod_database_code 7152221

loop_
_symmetry_equiv_pos_as_xyz
'x, y, z'
'-x, -y, -z'

loop_
_atom_site_label
_atom_site_type_symbol
_atom_site_fract_x
_atom_site_fract_y
_atom_site_fract_z
_atom_site_U_iso_or_equiv
_atom_site_adp_type
_atom_site_occupancy
_atom_site_symmetry_multiplicity
_atom_site_calc_flag
_atom_site_refinement_flags
O1 O 0.5440(4) 0.6924(3) 0.8134(2) 0.0684(11) Uani 1 1 d .
O2 O 0.2492(5) 0.8788(3) 0.9748(2) 0.0882(14) Uani 1 1 d .
O3 O 0.4163(5) 0.8285(3) 0.6686(3) 0.0950(15) Uani 1 1 d .
C13 C -0.0369(5) 1.1898(3) 0.7348(3) 0.0492(13) Uani 1 1 d .
C4 C 0.2794(5) 0.9352(3) 0.7405(3) 0.0492(13) Uani 1 1 d .
C14 C 0.0728(5) 1.0975(3) 0.7492(3) 0.0499(13) Uani 1 1 d .
C16 C 0.2297(5) 0.9440(3) 0.8225(3) 0.0495(13) Uani 1 1 d .
C18 C 0.4715(6) 0.7145(4) 0.9797(3) 0.0548(14) Uani 1 1 d .
C5 C 0.2286(5) 1.0087(4) 0.6622(3) 0.0536(14) Uani 1 1 d .
H009 H 0.2627 1.0022 0.6078 0.064 Uiso 1 1 calc R
C1 C 0.4070(6) 0.7840(4) 0.8973(3) 0.0554(14) Uani 1 1 d .
C2 C 0.4492(6) 0.7737(4) 0.8181(3) 0.0541(14) Uani 1 1 d .
C6 C 0.1278(5) 1.0905(3) 0.6668(3) 0.0497(13) Uani 1 1 d .
C17 C 0.2914(6) 0.8693(4) 0.9036(3) 0.0594(15) Uani 1 1 d .
C12 C -0.1271(6) 1.2274(4) 0.7967(4) 0.0621(15) Uani 1 1 d .
H014 H -0.1229 1.1931 0.8576 0.075 Uiso 1 1 calc R
C15 C 0.1241(6) 1.0251(4) 0.8272(3) 0.0554(14) Uani 1 1 d .
H015 H 0.0881 1.031 0.8818 0.066 Uiso 1 1 calc R
C8 C -0.0440(6) 1.2393(4) 0.6440(3) 0.0560(14) Uani 1 1 d .
C7 C 0.0614(6) 1.1819(4) 0.5919(3) 0.0569(14) Uani 1 1 d .
C3 C 0.3844(6) 0.8453(4) 0.7364(3) 0.0585(14) Uani 1 1 d .
C28 C 0.6033(6) 0.5876(4) 1.1303(3) 0.0627(15) Uani 1 1 d .
C19 C 0.5534(6) 0.7492(4) 1.0155(3) 0.0628(15) Uani 1 1 d .
H020 H 0.5632 0.8152 0.989 0.075 Uiso 1 1 calc R
C20 C 0.6206(6) 0.6852(4) 1.0910(4) 0.0624(15) Uani 1 1 d .
C70' C -0.0205(6) 1.1574(4) 0.5368(3) 0.0646(16) Uani 1 1 d .
H02A H -0.062 1.2193 0.492 0.078 Uiso 1 1 calc R
H02B H 0.0522 1.1207 0.5053 0.078 Uiso 1 1 calc R
C29 C 0.5217(6) 0.5529(4) 1.0956(4) 0.0687(16) Uani 1 1 d .
H023 H 0.5098 0.4873 1.1229 0.082 Uiso 1 1 calc R
C27 C 0.6883(7) 0.5368(5) 1.2074(3) 0.0730(18) Uani 1 1 d .
C71' C -0.1418(7) 1.1000(5) 0.5853(4) 0.0772(17) Uani 1 1 d .
H02C H -0.2102 1.1326 0.6218 0.093 Uiso 1 1 calc R
H02D H -0.0993 1.0347 0.625 0.093 Uiso 1 1 calc R
C70 C 0.1831(6) 1.2382(4) 0.5276(3) 0.0701(17) Uani 1 1 d .
H02E H 0.2482 1.1962 0.4984 0.084 Uiso 1 1 calc R
H02F H 0.1362 1.2963 0.4817 0.084 Uiso 1 1 calc R
C30 C 0.4576(6) 0.6166(4) 1.0197(4) 0.0655(16) Uani 1 1 d .
H027 H 0.4044 0.593 0.9953 0.079 Uiso 1 1 calc R
C11 C -0.2223(6) 1.3168(4) 0.7647(4) 0.0758(18) Uani 1 1 d .
H028 H -0.2827 1.3436 0.8044 0.091 Uiso 1 1 calc R
C10 C -0.2287(7) 1.3672(4) 0.6734(4) 0.0799(18) Uani 1 1 d .
H029 H -0.2932 1.4275 0.6525 0.096 Uiso 1 1 calc R
C9 C -0.1399(6) 1.3281(4) 0.6141(4) 0.0733(17) Uani 1 1 d .
H030 H -0.1448 1.3622 0.5532 0.088 Uiso 1 1 calc R
C21 C 0.7168(8) 0.7058(5) 1.1392(4) 0.0842(19) Uani 1 1 d D
C71 C 0.2775(7) 1.2712(4) 0.5672(4) 0.0795(18) Uani 1 1 d .
H03A H 0.2137 1.3114 0.5984 0.095 Uiso 1 1 calc R
H03B H 0.3303 1.2133 0.6106 0.095 Uiso 1 1 calc R
C22 C 0.7600(7) 0.6045(6) 1.2097(4) 0.083(2) Uani 1 1 d .
C72' C -0.2271(7) 1.0888(5) 0.5255(4) 0.092(2) Uani 1 1 d .
H03C H -0.27 1.1543 0.486 0.11 Uiso 1 1 calc R
H03D H -0.1582 1.057 0.4885 0.11 Uiso 1 1 calc R
C23 C 0.8493(7) 0.5771(7) 1.2743(4) 0.103(2) Uani 1 1 d .
H035 H 0.8966 0.6219 1.2769 0.124 Uiso 1 1 calc R
C25 C 0.7947(9) 0.4139(7) 1.3333(5) 0.121(3) Uani 1 1 d .
H036 H 0.8077 0.3496 1.3761 0.145 Uiso 1 1 calc R
C26 C 0.7030(7) 0.4400(5) 1.2689(4) 0.100(2) Uani 1 1 d .
H037 H 0.6548 0.3949 1.2675 0.121 Uiso 1 1 calc R
C72 C 0.3872(8) 1.3293(5) 0.4985(5) 0.104(2) Uani 1 1 d .
H03E H 0.4508 1.2888 0.4674 0.124 Uiso 1 1 calc R
H03F H 0.3341 1.3868 0.455 0.124 Uiso 1 1 calc R
C24 C 0.8653(9) 0.4799(9) 1.3349(6) 0.129(4) Uani 1 1 d .
H039 H 0.9265 0.459 1.3784 0.155 Uiso 1 1 calc R
C211 C 0.6251(11) 0.7707(6) 1.1900(6) 0.155(4) Uani 1 1 d D
H04A H 0.5653 0.7292 1.2402 0.186 Uiso 1 1 calc R
H04B H 0.6948 0.7852 1.2148 0.186 Uiso 1 1 calc R
C215 C 0.8536(11) 0.7422(6) 1.0760(6) 0.136(3) Uani 1 1 d D
H04C H 0.9158 0.7521 1.109 0.163 Uiso 1 1 calc R
H04D H 0.8225 0.8056 1.0293 0.163 Uiso 1 1 calc R
C212 C 0.5285(11) 0.8621(8) 1.1502(7) 0.170(4) Uani 1 1 d D
H04E H 0.4637 0.8496 1.1205 0.204 Uiso 1 1 calc R
H04F H 0.589 0.9067 1.1039 0.204 Uiso 1 1 calc R
C73' C -0.3484(9) 1.0306(6) 0.5730(5) 0.129(3) Uani 1 1 d .
H04G H -0.3963 1.0272 0.5299 0.193 Uiso 1 1 calc R
H04H H -0.4192 1.0624 0.6084 0.193 Uiso 1 1 calc R
H04I H -0.3071 0.9649 0.611 0.193 Uiso 1 1 calc R
C213 C 0.4352(11) 0.9154(8) 1.2040(7) 0.149(4) Uani 1 1 d .
H04J H 0.3805 0.8702 1.2542 0.179 Uiso 1 1 calc R
H04K H 0.4982 0.9367 1.2277 0.179 Uiso 1 1 calc R
C73 C 0.4811(10) 1.3630(6) 0.5357(6) 0.146(3) Uani 1 1 d .
H04L H 0.5488 1.3991 0.4882 0.219 Uiso 1 1 calc R
H04M H 0.5357 1.3066 0.578 0.219 Uiso 1 1 calc R
H04N H 0.4195 1.405 0.5648 0.219 Uiso 1 1 calc R
C216 C 0.9460(11) 0.6683(7) 1.0325(7) 0.165(4) Uani 1 1 d D
H04O H 1.0007 0.6135 1.0772 0.198 Uiso 1 1 calc R
H04P H 0.8771 0.6417 1.0182 0.198 Uiso 1 1 calc R
C200 C 0.6837(10) 0.7011(6) 0.7546(7) 0.137(3) Uani 1 1 d D
H047 H 0.66 0.7402 0.6937 0.164 Uiso 1 1 calc R
C217 C 1.0479(15) 0.7036(11) 0.9545(9) 0.240(3) Uani 1 1 d D
H04Q H 0.9959 0.7601 0.9096 0.288 Uiso 1 1 calc R
H04R H 1.1225 0.7258 0.9686 0.288 Uiso 1 1 calc R
C201 C 0.7587(11) 0.6033(7) 0.7582(9) 0.257(8) Uani 1 1 d .
H04S H 0.6945 0.574 0.7443 0.386 Uiso 1 1 calc R
H04T H 0.7843 0.5627 0.817 0.386 Uiso 1 1 calc R
H04U H 0.847 0.6086 0.7156 0.386 Uiso 1 1 calc R
C214 C 0.3323(15) 1.0000(8) 1.1572(7) 0.199(5) Uani 1 1 d .
H05A H 0.275 1.0306 1.1973 0.299 Uiso 1 1 calc R
H05B H 0.2676 0.9797 1.1346 0.299 Uiso 1 1 calc R
H05C H 0.3852 1.0464 1.1085 0.299 Uiso 1 1 calc R
C218 C 1.1181(12) 0.6314(11) 0.9190(9) 0.226(7) Uani 1 1 d .
H05D H 1.1887 0.6581 0.8681 0.34 Uiso 1 1 calc R
H05E H 1.0454 0.6122 0.9012 0.34 Uiso 1 1 calc R
H05F H 1.1679 0.5746 0.9635 0.34 Uiso 1 1 calc R
C202 C 0.7788(12) 0.7502(10) 0.7704(10) 0.238(7) Uani 1 1 d D
H05G H 0.7268 0.815 0.7665 0.357 Uiso 1 1 calc R
H05H H 0.8653 0.7557 0.7264 0.357 Uiso 1 1 calc R
H05I H 0.8078 0.7125 0.8288 0.357 Uiso 1 1 calc R

loop_
_atom_site_aniso_label
_atom_site_aniso_U_11
_atom_site_aniso_U_22
_atom_site_aniso_U_33
_atom_site_aniso_U_23
_atom_site_aniso_U_13
_atom_site_aniso_U_12
O1 0.072(3) 0.061(2) 0.066(2) -0.028(2) -0.012(2) 0.006(2)
O2 0.119(3) 0.085(3) 0.045(2) -0.029(2) -0.025(2) 0.023(2)
O3 0.124(4) 0.095(3) 0.066(3) -0.050(3) -0.042(3) 0.035(3)
C13 0.049(3) 0.049(3) 0.050(3) -0.022(3) -0.008(3) -0.004(3)
C4 0.056(3) 0.044(3) 0.046(3) -0.020(3) -0.015(3) 0.005(3)
C14 0.051(3) 0.057(3) 0.047(3) -0.025(3) -0.011(3) -0.007(3)
C16 0.060(3) 0.050(3) 0.039(3) -0.019(3) -0.013(3) -0.001(3)
C18 0.064(4) 0.044(3) 0.051(3) -0.015(3) -0.016(3) -0.002(3)
C5 0.061(3) 0.058(3) 0.042(3) -0.025(3) -0.011(3) 0.000(3)
C1 0.066(4) 0.055(3) 0.044(3) -0.016(3) -0.019(3) -0.006(3)
C2 0.057(3) 0.051(3) 0.052(3) -0.023(3) -0.012(3) 0.004(3)
C6 0.051(3) 0.057(3) 0.041(3) -0.020(3) -0.013(3) -0.004(3)
C17 0.075(4) 0.059(4) 0.044(3) -0.023(3) -0.016(3) -0.001(3)
C12 0.062(4) 0.064(4) 0.063(4) -0.028(3) -0.016(3) -0.002(3)
C15 0.065(4) 0.062(4) 0.039(3) -0.021(3) -0.014(3) -0.002(3)
C8 0.059(3) 0.053(3) 0.050(3) -0.019(3) -0.017(3) 0.004(3)
C7 0.071(4) 0.052(3) 0.041(3) -0.013(3) -0.011(3) -0.006(3)
C3 0.075(4) 0.062(4) 0.041(3) -0.020(3) -0.020(3) -0.008(3)
C28 0.065(4) 0.058(4) 0.051(3) -0.016(3) -0.014(3) 0.006(3)
C19 0.071(4) 0.056(3) 0.062(4) -0.022(3) -0.024(3) -0.003(3)
C20 0.069(4) 0.067(4) 0.054(3) -0.027(3) -0.022(3) 0.000(3)
C70' 0.072(4) 0.072(4) 0.045(3) -0.023(3) -0.021(3) 0.006(3)
C29 0.082(4) 0.045(3) 0.067(4) -0.014(3) -0.016(3) 0.000(3)
C27 0.069(4) 0.086(5) 0.041(3) -0.019(4) -0.011(3) 0.015(4)
C71' 0.073(4) 0.099(5) 0.071(4) -0.041(4) -0.011(3) -0.019(4)
C70 0.081(4) 0.066(4) 0.048(3) -0.009(3) -0.014(3) -0.007(3)
C30 0.080(4) 0.058(4) 0.059(4) -0.019(3) -0.023(3) -0.007(3)
C11 0.064(4) 0.074(4) 0.093(5) -0.048(4) -0.013(4) 0.009(3)
C10 0.076(4) 0.071(4) 0.081(5) -0.031(4) -0.014(4) 0.010(3)
C9 0.078(4) 0.067(4) 0.065(4) -0.021(3) -0.019(3) 0.004(3)
C21 0.086(5) 0.106(5) 0.078(5) -0.044(4) -0.039(4) -0.008(4)
C71 0.082(4) 0.085(4) 0.075(4) -0.033(4) 0.000(4) -0.026(4)
C22 0.074(4) 0.110(6) 0.057(4) -0.034(4) -0.029(3) 0.018(4)
C72' 0.085(5) 0.116(5) 0.097(5) -0.062(4) -0.025(4) -0.007(4)
C23 0.077(5) 0.152(7) 0.059(4) -0.034(5) -0.032(4) 0.020(4)
C25 0.094(6) 0.133(8) 0.061(5) 0.011(5) -0.023(4) 0.027(5)
C26 0.094(5) 0.101(6) 0.059(4) 0.001(4) -0.021(4) 0.011(4)
C72 0.096(5) 0.111(6) 0.097(5) -0.025(5) -0.004(5) -0.043(5)
C24 0.081(6) 0.199(11) 0.060(5) -0.030(7) -0.019(5) 0.023(6)
C211 0.212(11) 0.127(7) 0.186(9) -0.104(7) -0.143(8) 0.047(7)
C215 0.141(8) 0.122(7) 0.149(8) -0.018(6) -0.093(7) -0.028(7)
C212 0.148(8) 0.241(12) 0.216(11) -0.187(11) -0.003(8) -0.043(8)
C73' 0.105(6) 0.194(9) 0.135(7) -0.097(7) -0.001(5) -0.061(6)
C213 0.171(9) 0.169(9) 0.146(8) -0.117(8) 0.017(7) -0.030(7)
C73 0.150(8) 0.158(8) 0.156(8) -0.079(7) 0.029(6) -0.086(7)
C216 0.143(8) 0.12 0.162(9) -0.005(7) 0.030(7) -0.044(6)
C200 0.100(7) 0.124(7) 0.161(8) -0.055(6) -0.001(6) 0.005(6)
C217 0.211 0.259 0.252 -0.080(12) -0.015(12) -0.095(10)
C201 0.182(10) 0.115(8) 0.383(19) -0.122(10) 0.132(11) 0.013(7)
C214 0.298(17) 0.110(8) 0.147(9) -0.024(7) -0.016(10) -0.029(9)
C218 0.124(9) 0.334(17) 0.314(17) -0.237(16) 0.000(9) -0.026(10)
C202 0.122(9) 0.318(17) 0.37(2) -0.216(16) -0.041(10) -0.050(10)

loop_
_atom_type_symbol
_atom_type_description
_atom_type_scat_dispersion_real
_atom_type_scat_dispersion_imag
_atom_type_scat_source
C C 0.0033 0.0016 'International Tables Vol C Tables 4.2.6.8 and 6.1.1.4'
H H 0 0 'International Tables Vol C Tables 4.2.6.8 and 6.1.1.4'
O O 0.0106 0.006 'International Tables Vol C Tables 4.2.6.8 and 6.1.1.4'

loop_
_geom_angle_atom_site_label_1
_geom_angle_atom_site_label_2
_geom_angle_atom_site_label_3
_geom_angle
C2 O1 C200 120.2(5)
C8 C13 C12 121.6(5)
C8 C13 C14 108.4(4)
C12 C13 C14 130.0(5)
C16 C4 C5 121.1(4)
C16 C4 C3 119.5(4)
C5 C4 C3 119.3(4)
C15 C14 C6 121.1(4)
C15 C14 C13 130.5(4)
C6 C14 C13 108.4(4)
C15 C16 C4 119.6(4)
C15 C16 C17 119.7(4)
C4 C16 C17 120.6(4)
C30 C18 C19 119.4(5)
C30 C18 C1 122.1(5)
C19 C18 C1 118.4(5)
C6 C5 C4 119.0(4)
C2 C1 C18 123.5(5)
C2 C1 C17 119.5(4)
C18 C1 C17 116.9(4)
O1 C2 C1 120.0(4)
O1 C2 C3 117.5(4)
C1 C2 C3 122.3(5)
C5 C6 C14 120.0(4)
C5 C6 C7 129.3(4)
C14 C6 C7 110.7(4)
O2 C17 C16 120.1(5)
O2 C17 C1 120.6(5)
C16 C17 C1 119.2(4)
C11 C12 C13 118.0(5)
C16 C15 C14 119.0(4)
C9 C8 C13 119.1(5)
C9 C8 C7 129.7(5)
C13 C8 C7 111.2(4)
C8 C7 C6 101.2(4)
C8 C7 C70' 111.6(4)
C6 C7 C70' 113.0(4)
C8 C7 C70 112.6(4)
C6 C7 C70 110.6(4)
C70' C7 C70 107.9(4)
O3 C3 C4 121.7(4)
O3 C3 C2 120.0(5)
C4 C3 C2 118.2(4)
C29 C28 C20 121.0(5)
C29 C28 C27 131.4(6)
C20 C28 C27 107.6(6)
C18 C19 C20 120.1(5)
C28 C20 C19 119.3(5)
C28 C20 C21 111.7(5)
C19 C20 C21 129.0(6)
C71' C70' C7 117.9(4)
C28 C29 C30 119.3(5)
C26 C27 C22 122.0(6)
C26 C27 C28 129.8(7)
C22 C27 C28 108.1(5)
C70' C71' C72' 114.4(5)
C71 C70 C7 117.3(4)
C18 C30 C29 120.9(5)
C12 C11 C10 120.6(5)
C9 C10 C11 120.2(5)
C8 C9 C10 120.5(5)
C22 C21 C20 101.5(5)
C22 C21 C211 105.8(6)
C20 C21 C211 111.2(5)
C22 C21 C215 110.6(6)
C20 C21 C215 110.5(5)
C211 C21 C215 116.1(7)
C72 C71 C70 113.0(5)
C23 C22 C27 120.8(7)
C23 C22 C21 128.1(7)
C27 C22 C21 110.9(5)
C73' C72' C71' 115.2(6)
C24 C23 C22 117.0(8)
C24 C25 C26 121.8(8)
C27 C26 C25 116.1(8)
C73 C72 C71 114.1(6)
C25 C24 C23 122.3(9)
C212 C211 C21 123.8(7)
C21 C215 C216 112.6(7)
C211 C212 C213 120.8(9)
C214 C213 C212 114.7(10)
C217 C216 C215 118.4(10)
C202 C200 C201 111.4(10)
C202 C200 O1 115.6(9)
C201 C200 O1 108.5(8)
C218 C217 C216 112.9(12)

loop_
_geom_bond_atom_site_label_1
_geom_bond_atom_site_label_2
_geom_bond_distance
O1 C2 1.343(5)
O1 C200 1.452(9)
O2 C17 1.221(5)
O3 C3 1.221(5)
C13 C8 1.387(6)
C13 C12 1.400(7)
C13 C14 1.470(6)
C4 C16 1.392(6)
C4 C5 1.398(6)
C4 C3 1.479(6)
C14 C15 1.393(6)
C14 C6 1.393(6)
C16 C15 1.384(6)
C16 C17 1.475(6)
C18 C30 1.378(7)
C18 C19 1.393(7)
C18 C1 1.483(6)
C5 C6 1.371(6)
C1 C2 1.353(6)
C1 C17 1.484(7)
C2 C3 1.481(7)
C6 C7 1.521(6)
C12 C11 1.378(7)
C8 C9 1.373(7)
C8 C7 1.515(7)
C7 C70' 1.538(7)
C7 C70 1.543(7)
C28 C29 1.378(7)
C28 C20 1.383(7)
C28 C27 1.486(7)
C19 C20 1.394(7)
C20 C21 1.512(7)
C70' C71' 1.496(7)
C29 C30 1.384(7)
C27 C26 1.384(8)
C27 C22 1.393(8)
C71' C72' 1.508(7)
C70 C71 1.512(7)
C11 C10 1.394(8)
C10 C9 1.376(7)
C21 C22 1.508(8)
C21 C211 1.537(8)
C21 C215 1.532(9)
C71 C72 1.500(8)
C22 C23 1.381(8)
C72' C73' 1.501(9)
C23 C24 1.383(11)
C25 C24 1.358(11)
C25 C26 1.399(10)
C72 C73 1.486(9)
C211 C212 1.424(8)
C215 C216 1.562(9)
C212 C213 1.455(10)
C213 C214 1.430(11)
C216 C217 1.419(10)
C200 C202 1.440(10)
C200 C201 1.450(10)
C217 C218 1.409(14)
